data_4081874
loop_
_publ_author_name
'Lu, Zhenpin'
'Wang, Yuwen'
'Liu, Jia'
'Lin, Yue-jian'
'Li, Zhen Hua'
'Wang, Huadong'

_publ_section_title
;
 Synthesis and Reactivity of the CO2Adducts of
 Amine/Bis(2,4,6-tris(trifluoromethyl)phenyl)borane Pairs
;
_journal_issue 22
_journal_name_full Organometallics
_journal_page_first 6753
_journal_paper_doi 10.1021/om4007246
_journal_volume 32
_journal_year 2013
_chemical_formula_sum 'C25 H18 B F18 N O2'
_chemical_formula_weight 717.21
_chemical_name_systematic
; 
 ? 
;
_space_group_IT_number 14
_symmetry_cell_setting monoclinic
_symmetry_space_group_name_Hall '-P 2ybc'
_symmetry_space_group_name_H-M 'P 1 21/c 1'
_atom_sites_solution_hydrogens geom
_atom_sites_solution_primary direct
_atom_sites_solution_secondary difmap
_audit_creation_method SHELXL-97
_cell_angle_alpha 90.00
_cell_angle_beta 92.317(2)
_cell_angle_gamma 90.00
_cell_formula_units_Z 4
_cell_length_a 9.4744(8)
_cell_length_b 20.8186(19)
_cell_length_c 14.4371(13)
_cell_measurement_reflns_used 5772
_cell_measurement_temperature 296(2)
_cell_measurement_theta_max 25.97
_cell_measurement_theta_min 2.41
_cell_volume 2845.3(4)
_computing_cell_refinement 'Bruker SAINT'
_computing_data_collection 'Bruker APEX2'
_computing_data_reduction 'Bruker SAINT'
_computing_molecular_graphics 'Bruker SHELXTL'
_computing_publication_material 'Bruker SHELXTL'
_computing_structure_refinement 'SHELXL-97 (Sheldrick, 1997)'
_computing_structure_solution 'SHELXS-97 (Sheldrick, 1990)'
_diffrn_ambient_temperature 296(2)
_diffrn_measured_fraction_theta_full 0.991
_diffrn_measured_fraction_theta_max 0.991
_diffrn_measurement_device_type 'Bruker APEX-II CCD'
_diffrn_measurement_method '\f and \w scans'
_diffrn_radiation_monochromator graphite
_diffrn_radiation_source 'fine-focus sealed tube'
_diffrn_radiation_type MoK\a
_diffrn_radiation_wavelength 0.71073
_diffrn_reflns_av_R_equivalents 0.0236
_diffrn_reflns_av_sigmaI/netI 0.0283
_diffrn_reflns_limit_h_max 11
_diffrn_reflns_limit_h_min -11
_diffrn_reflns_limit_k_max 24
_diffrn_reflns_limit_k_min -24
_diffrn_reflns_limit_l_max 17
_diffrn_reflns_limit_l_min -16
_diffrn_reflns_number 13415
_diffrn_reflns_theta_full 25.09
_diffrn_reflns_theta_max 25.09
_diffrn_reflns_theta_min 2.15
_diffrn_standards_number 0
_exptl_absorpt_coefficient_mu 0.185
_exptl_absorpt_correction_T_max 0.9835
_exptl_absorpt_correction_T_min 0.9781
_exptl_absorpt_correction_type multi-scan
_exptl_absorpt_process_details sadabs
_exptl_crystal_colour colorless
_exptl_crystal_density_diffrn 1.674
_exptl_crystal_density_method 'not measured'
_exptl_crystal_description block
_exptl_crystal_F_000 1432
_exptl_crystal_size_max 0.12
_exptl_crystal_size_mid 0.10
_exptl_crystal_size_min 0.09
_refine_diff_density_max 0.970
_refine_diff_density_min -0.597
_refine_diff_density_rms 0.071
_refine_ls_extinction_method none
_refine_ls_goodness_of_fit_ref 1.009
_refine_ls_hydrogen_treatment constr
_refine_ls_matrix_type full
_refine_ls_number_parameters 428
_refine_ls_number_reflns 5022
_refine_ls_number_restraints 0
_refine_ls_restrained_S_all 1.009
_refine_ls_R_factor_all 0.0704
_refine_ls_R_factor_gt 0.0553
_refine_ls_shift/su_max 0.000
_refine_ls_shift/su_mean 0.000
_refine_ls_structure_factor_coef Fsqd
_refine_ls_weighting_details 'calc w=1/[\s^2^(Fo^2^)+(0.0860P)^2^+3.5724P] where P=(Fo^2^+2Fc^2^)/3'
_refine_ls_weighting_scheme calc
_refine_ls_wR_factor_gt 0.1525
_refine_ls_wR_factor_ref 0.1663
_reflns_number_gt 3965
_reflns_number_total 5022
_reflns_threshold_expression >2sigma(I)
_cod_duplicate_entry 4081872
_cod_data_source_file om4007246_si_001.cif
_cod_data_source_block 3a
_cod_depositor_comments
;
The following automatic conversions were performed:

'_symmetry_cell_setting' value 'Monoclinic' changed to 'monoclinic'
according to /home/saulius/struct/CIF-dictionaries/cif_core.dic
dictionary named 'cif_core.dic' version 2.4.2 from 2011-04-26.

Automatic conversion script
Id: cif_fix_values 1891 2012-01-12 08:04:46Z andrius 
;
_cod_original_sg_symbol_H-M P2(1)/c
_cod_database_code 4081874

loop_
_symmetry_equiv_pos_as_xyz
'x, y, z'
'-x, y+1/2, -z+1/2'
'-x, -y, -z'
'x, -y-1/2, z-1/2'

loop_
_atom_site_label
_atom_site_type_symbol
_atom_site_fract_x
_atom_site_fract_y
_atom_site_fract_z
_atom_site_U_iso_or_equiv
_atom_site_adp_type
_atom_site_occupancy
_atom_site_symmetry_multiplicity
_atom_site_calc_flag
_atom_site_refinement_flags
B1 B 0.2882(3) 0.34472(15) 0.8826(2) 0.0286(7) Uani 1 1 d .
N1 N 0.5321(3) 0.22085(12) 0.84223(18) 0.0369(6) Uani 1 1 d .
O1 O 0.3466(2) 0.25141(11) 0.74568(16) 0.0427(5) Uani 1 1 d .
O2 O 0.3673(2) 0.29104(9) 0.89163(14) 0.0337(5) Uani 1 1 d .
F1 F 0.1367(2) 0.22987(9) 0.92983(13) 0.0480(5) Uani 1 1 d .
F2 F 0.2938(2) 0.21687(9) 1.03938(14) 0.0490(5) Uani 1 1 d .
F3 F 0.0737(2) 0.21366(9) 1.06741(15) 0.0538(5) Uani 1 1 d .
F4 F 0.1018(4) 0.37061(14) 1.30969(16) 0.1088(13) Uani 1 1 d .
F5 F -0.0930(3) 0.39906(16) 1.2440(2) 0.0931(9) Uani 1 1 d .
F6 F 0.0654(3) 0.46759(10) 1.27081(15) 0.0690(7) Uani 1 1 d .
F7 F 0.1667(2) 0.49375(8) 0.87812(13) 0.0448(5) Uani 1 1 d .
F8 F 0.2386(3) 0.54037(9) 1.00244(14) 0.0616(6) Uani 1 1 d .
F9 F 0.3802(2) 0.48128(10) 0.92842(15) 0.0526(5) Uani 1 1 d .
F10 F 0.0321(2) 0.30173(10) 0.8022(2) 0.0727(8) Uani 1 1 d .
F11 F -0.0387(2) 0.39339(11) 0.84237(16) 0.0635(6) Uani 1 1 d .
F12 F -0.0918(2) 0.35784(13) 0.70868(15) 0.0657(7) Uani 1 1 d .
F13 F 0.1626(6) 0.4471(2) 0.4635(2) 0.169(2) Uani 1 1 d .
F14 F 0.1602(3) 0.53336(17) 0.5271(3) 0.1093(12) Uani 1 1 d .
F15 F 0.3552(3) 0.49951(17) 0.4907(2) 0.0994(11) Uani 1 1 d .
F16 F 0.6159(2) 0.36466(12) 0.74230(18) 0.0668(6) Uani 1 1 d .
F17 F 0.6058(2) 0.46304(11) 0.78311(18) 0.0676(7) Uani 1 1 d .
F18 F 0.5479(2) 0.38928(10) 0.87589(15) 0.0541(5) Uani 1 1 d .
C1 C 0.4138(3) 0.25341(13) 0.8183(2) 0.0330(6) Uani 1 1 d .
C2 C 0.6072(3) 0.22647(17) 0.9336(2) 0.0451(8) Uani 1 1 d .
H2 H 0.5555 0.2577 0.9700 0.054 Uiso 1 1 calc R
C3 C 0.6062(5) 0.1630(2) 0.9854(3) 0.0724(13) Uani 1 1 d .
H3A H 0.5107 0.1483 0.9895 0.109 Uiso 1 1 calc R
H3B H 0.6474 0.1689 1.0467 0.109 Uiso 1 1 calc R
H3C H 0.6600 0.1318 0.9529 0.109 Uiso 1 1 calc R
C4 C 0.7568(4) 0.2523(2) 0.9244(3) 0.0658(11) Uani 1 1 d .
H4A H 0.8119 0.2215 0.8920 0.099 Uiso 1 1 calc R
H4B H 0.7992 0.2596 0.9849 0.099 Uiso 1 1 calc R
H4C H 0.7532 0.2919 0.8904 0.099 Uiso 1 1 calc R
C5 C 0.5897(4) 0.17570(16) 0.7740(3) 0.0484(8) Uani 1 1 d .
H5 H 0.6741 0.1562 0.8038 0.058 Uiso 1 1 calc R
C6 C 0.4878(5) 0.12112(19) 0.7509(4) 0.0732(13) Uani 1 1 d .
H6A H 0.4607 0.1008 0.8072 0.110 Uiso 1 1 calc R
H6B H 0.5329 0.0903 0.7125 0.110 Uiso 1 1 calc R
H6C H 0.4053 0.1378 0.7184 0.110 Uiso 1 1 calc R
C7 C 0.6381(5) 0.2100(2) 0.6875(3) 0.0638(11) Uani 1 1 d .
H7A H 0.5583 0.2297 0.6558 0.096 Uiso 1 1 calc R
H7B H 0.6802 0.1794 0.6471 0.096 Uiso 1 1 calc R
H7C H 0.7062 0.2423 0.7050 0.096 Uiso 1 1 calc R
C8 C 0.2176(3) 0.36432(13) 0.9783(2) 0.0283(6) Uani 1 1 d .
C9 C 0.1692(3) 0.31578(13) 1.0388(2) 0.0311(6) Uani 1 1 d .
C10 C 0.1158(3) 0.33065(14) 1.1238(2) 0.0362(7) Uani 1 1 d .
H10 H 0.0863 0.2978 1.1622 0.043 Uiso 1 1 calc R
C11 C 0.1056(3) 0.39352(14) 1.1526(2) 0.0365(7) Uani 1 1 d .
C12 C 0.1491(3) 0.44230(14) 1.0958(2) 0.0347(7) Uani 1 1 d .
H12 H 0.1416 0.4849 1.1145 0.042 Uiso 1 1 calc R
C13 C 0.2039(3) 0.42797(13) 1.0111(2) 0.0297(6) Uani 1 1 d .
C14 C 0.1699(3) 0.24428(14) 1.0173(2) 0.0385(7) Uani 1 1 d .
C15 C 0.0476(4) 0.40763(17) 1.2450(2) 0.0523(9) Uani 1 1 d .
C16 C 0.2470(3) 0.48560(14) 0.9549(2) 0.0373(7) Uani 1 1 d .
C17 C 0.2738(3) 0.38286(12) 0.78674(19) 0.0271(6) Uani 1 1 d .
C18 C 0.3908(3) 0.41076(13) 0.7459(2) 0.0303(6) Uani 1 1 d .
C19 C 0.3802(3) 0.44238(14) 0.6618(2) 0.0352(7) Uani 1 1 d .
H19 H 0.4602 0.4603 0.6369 0.042 Uiso 1 1 calc R
C20 C 0.2513(3) 0.44743(14) 0.6149(2) 0.0358(7) Uani 1 1 d .
C21 C 0.1326(3) 0.42097(13) 0.6527(2) 0.0321(6) Uani 1 1 d .
H21 H 0.0451 0.4244 0.6216 0.039 Uiso 1 1 calc R
C22 C 0.1443(3) 0.38959(12) 0.73623(19) 0.0270(6) Uani 1 1 d .
C23 C 0.5397(3) 0.40709(15) 0.7877(2) 0.0412(7) Uani 1 1 d .
C24 C 0.2370(4) 0.4798(2) 0.5229(3) 0.0580(10) Uani 1 1 d .
C25 C 0.0116(3) 0.36081(14) 0.7717(2) 0.0338(7) Uani 1 1 d .

loop_
_atom_site_aniso_label
_atom_site_aniso_U_11
_atom_site_aniso_U_22
_atom_site_aniso_U_33
_atom_site_aniso_U_23
_atom_site_aniso_U_13
_atom_site_aniso_U_12
B1 0.0242(15) 0.0281(15) 0.0332(17) -0.0024(13) -0.0012(12) -0.0032(12)
N1 0.0346(13) 0.0349(13) 0.0415(15) 0.0017(11) 0.0054(11) 0.0077(10)
O1 0.0463(13) 0.0401(12) 0.0415(13) -0.0071(10) -0.0028(10) 0.0068(10)
O2 0.0354(11) 0.0312(10) 0.0347(11) 0.0008(8) 0.0037(8) 0.0071(8)
F1 0.0619(12) 0.0382(10) 0.0438(11) -0.0066(8) 0.0028(9) -0.0103(9)
F2 0.0596(12) 0.0338(10) 0.0538(12) 0.0047(8) 0.0058(9) 0.0155(8)
F3 0.0682(13) 0.0353(10) 0.0592(13) 0.0045(9) 0.0208(10) -0.0106(9)
F4 0.214(4) 0.0803(18) 0.0326(12) 0.0131(12) 0.0161(17) 0.080(2)
F5 0.091(2) 0.117(2) 0.0748(18) -0.0077(16) 0.0475(16) -0.0115(17)
F6 0.1138(19) 0.0498(12) 0.0448(12) -0.0069(10) 0.0199(12) 0.0197(12)
F7 0.0595(12) 0.0349(9) 0.0398(10) 0.0067(8) -0.0023(9) 0.0049(8)
F8 0.1080(18) 0.0275(10) 0.0503(12) -0.0098(8) 0.0155(12) -0.0134(10)
F9 0.0432(11) 0.0547(12) 0.0603(13) 0.0023(10) 0.0059(9) -0.0172(9)
F10 0.0378(11) 0.0475(12) 0.134(2) 0.0361(13) 0.0198(12) -0.0009(9)
F11 0.0496(12) 0.0789(15) 0.0643(14) -0.0222(12) 0.0306(11) -0.0145(11)
F12 0.0295(10) 0.1110(19) 0.0559(13) 0.0071(12) -0.0052(9) -0.0179(11)
F13 0.304(6) 0.151(3) 0.0479(17) 0.0359(19) -0.064(3) -0.131(4)
F14 0.0830(19) 0.120(3) 0.125(3) 0.083(2) 0.0075(18) 0.0206(18)
F15 0.0747(17) 0.148(3) 0.0770(18) 0.0642(19) 0.0229(14) 0.0077(17)
F16 0.0314(10) 0.0812(16) 0.0883(17) -0.0068(13) 0.0075(10) 0.0166(10)
F17 0.0421(11) 0.0569(13) 0.1019(19) 0.0241(12) -0.0209(11) -0.0249(10)
F18 0.0365(10) 0.0650(13) 0.0593(13) 0.0116(10) -0.0159(9) -0.0070(9)
C1 0.0361(15) 0.0265(14) 0.0371(17) 0.0012(12) 0.0093(13) 0.0013(12)
C2 0.0385(17) 0.0504(19) 0.0464(19) 0.0063(15) 0.0022(14) 0.0126(14)
C3 0.083(3) 0.069(3) 0.066(3) 0.023(2) 0.011(2) 0.034(2)
C4 0.0373(19) 0.088(3) 0.071(3) 0.004(2) -0.0067(18) 0.0062(19)
C5 0.0481(19) 0.0415(18) 0.057(2) -0.0053(16) 0.0110(16) 0.0151(15)
C6 0.079(3) 0.041(2) 0.101(4) -0.021(2) 0.020(3) 0.0064(19)
C7 0.073(3) 0.063(2) 0.058(2) -0.0056(19) 0.023(2) 0.016(2)
C8 0.0257(13) 0.0280(14) 0.0310(15) 0.0003(11) -0.0011(11) 0.0009(11)
C9 0.0320(14) 0.0287(14) 0.0326(16) 0.0023(12) -0.0003(12) 0.0029(11)
C10 0.0388(16) 0.0359(16) 0.0340(16) 0.0072(13) 0.0031(13) 0.0054(13)
C11 0.0395(16) 0.0371(16) 0.0327(16) 0.0020(13) 0.0011(13) 0.0113(13)
C12 0.0374(16) 0.0337(15) 0.0328(16) -0.0036(12) -0.0035(12) 0.0064(12)
C13 0.0269(13) 0.0309(14) 0.0311(15) -0.0002(12) -0.0020(11) 0.0003(11)
C14 0.0476(18) 0.0299(15) 0.0386(17) 0.0036(13) 0.0080(14) -0.0009(13)
C15 0.077(3) 0.0437(19) 0.0368(19) 0.0052(15) 0.0100(18) 0.0154(18)
C16 0.0440(18) 0.0317(15) 0.0362(17) -0.0042(13) 0.0029(14) -0.0040(13)
C17 0.0262(13) 0.0243(13) 0.0309(15) -0.0047(11) 0.0026(11) 0.0009(10)
C18 0.0247(13) 0.0279(14) 0.0383(16) -0.0022(12) 0.0021(12) -0.0001(11)
C19 0.0333(15) 0.0327(15) 0.0403(17) 0.0017(13) 0.0094(13) -0.0053(12)
C20 0.0455(17) 0.0289(15) 0.0330(16) 0.0010(12) 0.0008(13) -0.0020(12)
C21 0.0286(14) 0.0304(14) 0.0370(16) -0.0021(12) -0.0032(12) 0.0016(11)
C22 0.0250(13) 0.0246(13) 0.0314(15) -0.0026(11) 0.0025(11) 0.0016(10)
C23 0.0285(15) 0.0403(17) 0.055(2) 0.0059(15) 0.0004(14) -0.0043(13)
C24 0.065(2) 0.060(2) 0.047(2) 0.0190(18) -0.0101(19) -0.019(2)
C25 0.0259(14) 0.0362(16) 0.0391(17) 0.0000(13) 0.0008(12) 0.0010(12)

loop_
_atom_type_symbol
_atom_type_description
_atom_type_scat_dispersion_real
_atom_type_scat_dispersion_imag
_atom_type_scat_source
C C 0.0033 0.0016 'International Tables Vol C Tables 4.2.6.8 and 6.1.1.4'
H H 0.0000 0.0000 'International Tables Vol C Tables 4.2.6.8 and 6.1.1.4'
B B 0.0013 0.0007 'International Tables Vol C Tables 4.2.6.8 and 6.1.1.4'
O O 0.0106 0.0060 'International Tables Vol C Tables 4.2.6.8 and 6.1.1.4'
F F 0.0171 0.0103 'International Tables Vol C Tables 4.2.6.8 and 6.1.1.4'
N N 0.0061 0.0033 'International Tables Vol C Tables 4.2.6.8 and 6.1.1.4'

loop_
_geom_angle_atom_site_label_1
_geom_angle_atom_site_label_2
_geom_angle_atom_site_label_3
_geom_angle
O2 B1 C17 121.5(3)
O2 B1 C8 112.1(2)
C17 B1 C8 126.4(2)
C1 N1 C2 123.8(3)
C1 N1 C5 118.4(3)
C2 N1 C5 117.8(3)
B1 O2 C1 125.5(2)
O1 C1 N1 127.8(3)
O1 C1 O2 120.3(3)
N1 C1 O2 111.8(3)
N1 C2 C3 111.0(3)
N1 C2 C4 111.4(3)
C3 C2 C4 111.9(3)
N1 C2 H2 107.4
C3 C2 H2 107.4
C4 C2 H2 107.4
C2 C3 H3A 109.5
C2 C3 H3B 109.5
H3A C3 H3B 109.5
C2 C3 H3C 109.5
H3A C3 H3C 109.5
H3B C3 H3C 109.5
C2 C4 H4A 109.5
C2 C4 H4B 109.5
H4A C4 H4B 109.5
C2 C4 H4C 109.5
H4A C4 H4C 109.5
H4B C4 H4C 109.5
N1 C5 C6 111.9(3)
N1 C5 C7 112.3(3)
C6 C5 C7 112.3(4)
N1 C5 H5 106.7
C6 C5 H5 106.7
C7 C5 H5 106.7
C5 C6 H6A 109.5
C5 C6 H6B 109.5
H6A C6 H6B 109.5
C5 C6 H6C 109.5
H6A C6 H6C 109.5
H6B C6 H6C 109.5
C5 C7 H7A 109.5
C5 C7 H7B 109.5
H7A C7 H7B 109.5
C5 C7 H7C 109.5
H7A C7 H7C 109.5
H7B C7 H7C 109.5
C13 C8 C9 115.0(3)
C13 C8 B1 124.8(2)
C9 C8 B1 120.1(2)
C10 C9 C8 121.6(3)
C10 C9 C14 113.9(3)
C8 C9 C14 124.4(3)
C11 C10 C9 120.9(3)
C11 C10 H10 119.6
C9 C10 H10 119.6
C10 C11 C12 119.6(3)
C10 C11 C15 119.3(3)
C12 C11 C15 121.1(3)
C11 C12 C13 120.0(3)
C11 C12 H12 120.0
C13 C12 H12 120.0
C12 C13 C8 122.8(3)
C12 C13 C16 115.0(3)
C8 C13 C16 122.2(3)
F1 C14 F2 107.7(3)
F1 C14 F3 105.4(3)
F2 C14 F3 106.1(2)
F1 C14 C9 114.4(2)
F2 C14 C9 112.5(3)
F3 C14 C9 110.2(2)
F4 C15 F6 108.5(3)
F4 C15 F5 107.0(4)
F6 C15 F5 104.2(3)
F4 C15 C11 112.1(3)
F6 C15 C11 113.2(3)
F5 C15 C11 111.4(3)
F7 C16 F8 106.0(2)
F7 C16 F9 106.5(3)
F8 C16 F9 106.4(2)
F7 C16 C13 113.0(2)
F8 C16 C13 112.3(3)
F9 C16 C13 112.2(2)
C18 C17 C22 115.3(3)
C18 C17 B1 121.9(2)
C22 C17 B1 122.7(2)
C19 C18 C17 122.4(3)
C19 C18 C23 114.0(3)
C17 C18 C23 123.5(3)
C20 C19 C18 120.0(3)
C20 C19 H19 120.0
C18 C19 H19 120.0
C19 C20 C21 119.6(3)
C19 C20 C24 121.3(3)
C21 C20 C24 119.1(3)
C22 C21 C20 119.9(3)
C22 C21 H21 120.0
C20 C21 H21 120.0
C21 C22 C17 122.7(3)
C21 C22 C25 116.8(2)
C17 C22 C25 120.5(2)
F17 C23 F18 106.5(3)
F17 C23 F16 107.0(3)
F18 C23 F16 106.0(3)
F17 C23 C18 111.7(3)
F18 C23 C18 114.4(3)
F16 C23 C18 110.7(3)
F13 C24 F15 112.8(4)
F13 C24 F14 100.8(4)
F15 C24 F14 103.4(3)
F13 C24 C20 112.6(3)
F15 C24 C20 114.5(3)
F14 C24 C20 111.6(4)
F12 C25 F10 106.5(3)
F12 C25 F11 106.0(2)
F10 C25 F11 105.8(3)
F12 C25 C22 113.2(2)
F10 C25 C22 111.8(2)
F11 C25 C22 112.9(2)

loop_
_geom_bond_atom_site_label_1
_geom_bond_atom_site_label_2
_geom_bond_distance
B1 O2 1.349(4)
B1 C17 1.597(4)
B1 C8 1.611(4)
N1 C1 1.343(4)
N1 C2 1.477(4)
N1 C5 1.481(4)
O1 C1 1.205(4)
O2 C1 1.403(4)
F1 C14 1.323(4)
F2 C14 1.332(4)
F3 C14 1.347(4)
F4 C15 1.301(4)
F5 C15 1.344(5)
F6 C15 1.312(4)
F7 C16 1.330(4)
F8 C16 1.335(3)
F9 C16 1.336(4)
F10 C25 1.318(4)
F11 C25 1.329(4)
F12 C25 1.311(3)
F13 C24 1.284(5)
F14 C24 1.334(5)
F15 C24 1.296(5)
F16 C23 1.329(4)
F17 C23 1.325(4)
F18 C23 1.326(4)
C2 C3 1.518(5)
C2 C4 1.526(5)
C2 H2 0.9800
C3 H3A 0.9600
C3 H3B 0.9600
C3 H3C 0.9600
C4 H4A 0.9600
C4 H4B 0.9600
C4 H4C 0.9600
C5 C6 1.520(6)
C5 C7 1.526(5)
C5 H5 0.9800
C6 H6A 0.9600
C6 H6B 0.9600
C6 H6C 0.9600
C7 H7A 0.9600
C7 H7B 0.9600
C7 H7C 0.9600
C8 C13 1.415(4)
C8 C9 1.424(4)
C9 C10 1.382(4)
C9 C14 1.521(4)
C10 C11 1.378(4)
C10 H10 0.9300
C11 C12 1.379(4)
C11 C15 1.492(5)
C12 C13 1.380(4)
C12 H12 0.9300
C13 C16 1.513(4)
C17 C18 1.402(4)
C17 C22 1.409(4)
C18 C19 1.381(4)
C18 C23 1.514(4)
C19 C20 1.377(4)
C19 H19 0.9300
C20 C21 1.383(4)
C20 C24 1.490(5)
C21 C22 1.372(4)
C21 H21 0.9300
C22 C25 1.501(4)
